data_7219154
loop_
_publ_author_name
'Yang, Yan-Yan'
'Lin, Zu-Jin'
'Liu, Tao-Tao'
'Liang, Jun'
'Cao, Rong'

_publ_section_title
;
 Synthesis, structures and physical properties of mixed-ligand
 coordination polymers based on a V-shaped dicarboxylic ligand
;
_journal_issue 6
_journal_name_full CrystEngComm
_journal_page_first 1381
_journal_paper_doi 10.1039/C4CE02163K
_journal_volume 17
_journal_year 2015
_chemical_formula_sum 'C55 H42 F12 N4 Ni2 O13'
_chemical_formula_weight 1312.35
_chemical_name_systematic
; 
 ? 
;
_space_group_IT_number 2
_symmetry_cell_setting triclinic
_symmetry_space_group_name_Hall '-P 1'
_symmetry_space_group_name_H-M 'P -1'
_atom_sites_solution_hydrogens geom
_atom_sites_solution_primary direct
_atom_sites_solution_secondary difmap
_audit_creation_method SHELXL-97
_audit_update_record
;
2014-10-22 deposited with the CCDC.
2014-12-18 downloaded from the CCDC.
;
_cell_angle_alpha 111.295(4)
_cell_angle_beta 90.612(3)
_cell_angle_gamma 91.087(3)
_cell_formula_units_Z 2
_cell_length_a 12.1471(4)
_cell_length_b 14.5855(7)
_cell_length_c 17.4940(7)
_cell_measurement_reflns_used 9501
_cell_measurement_temperature 173(2)
_cell_measurement_theta_max 73.4420
_cell_measurement_theta_min 4.4940
_cell_volume 2886.8(2)
_computing_cell_refinement
;
CrysAlisPro, Agilent Technologies,
Version 1.171.37.31 (release 14-01-2014 CrysAlis171 .NET)
(compiled Jan 14 2014,18:38:05)
;
_computing_data_collection
;
CrysAlisPro, Agilent Technologies,
Version 1.171.37.31 (release 14-01-2014 CrysAlis171 .NET)
(compiled Jan 14 2014,18:38:05)
;
_computing_data_reduction
;
CrysAlisPro, Agilent Technologies,
Version 1.171.37.31 (release 14-01-2014 CrysAlis171 .NET)
(compiled Jan 14 2014,18:38:05)
;
_computing_structure_refinement 'SHELXL-97 (Sheldrick, 1997)'
_computing_structure_solution 'SHELXS-97 (Sheldrick, 1990)'
_diffrn_ambient_temperature 173(2)
_diffrn_detector_area_resol_mean 10.5594
_diffrn_measured_fraction_theta_full 0.967
_diffrn_measured_fraction_theta_max 0.967
_diffrn_measurement_device_type 'SuperNova, Dual, Cu at zero, Atlas'
_diffrn_measurement_method '\w scans'
_diffrn_radiation_monochromator graphite
_diffrn_radiation_source 'fine-focus sealed tube'
_diffrn_radiation_type CuK\a
_diffrn_radiation_wavelength 1.54184
_diffrn_reflns_av_R_equivalents 0.0273
_diffrn_reflns_av_sigmaI/netI 0.0387
_diffrn_reflns_limit_h_max 14
_diffrn_reflns_limit_h_min -9
_diffrn_reflns_limit_k_max 18
_diffrn_reflns_limit_k_min -16
_diffrn_reflns_limit_l_max 21
_diffrn_reflns_limit_l_min -21
_diffrn_reflns_number 20676
_diffrn_reflns_theta_full 73.70
_diffrn_reflns_theta_max 73.70
_diffrn_reflns_theta_min 3.25
_exptl_absorpt_coefficient_mu 1.740
_exptl_absorpt_correction_T_max 0.9028
_exptl_absorpt_correction_T_min 0.8452
_exptl_absorpt_correction_type multi-scan
_exptl_absorpt_process_details
;
CrysAlisPro, Agilent Technologies,
Version 1.171.37.31 (release 14-01-2014 CrysAlis171 .NET)
(compiled Jan 14 2014,18:38:05)
Empirical absorption correction using spherical harmonics,
 implemented in SCALE3 ABSPACK scaling algorithm.
;
_exptl_crystal_colour green
_exptl_crystal_density_diffrn 1.510
_exptl_crystal_density_method 'not measured'
_exptl_crystal_description block
_exptl_crystal_F_000 1336
_exptl_crystal_size_max 0.10
_exptl_crystal_size_mid 0.08
_exptl_crystal_size_min 0.06
_refine_diff_density_max 1.813
_refine_diff_density_min -0.955
_refine_diff_density_rms 0.126
_refine_ls_extinction_method none
_refine_ls_goodness_of_fit_ref 1.187
_refine_ls_hydrogen_treatment mixed
_refine_ls_matrix_type full
_refine_ls_number_parameters 730
_refine_ls_number_reflns 11282
_refine_ls_number_restraints 60
_refine_ls_restrained_S_all 1.211
_refine_ls_R_factor_all 0.0900
_refine_ls_R_factor_gt 0.0799
_refine_ls_shift/su_max 0.001
_refine_ls_shift/su_mean 0.000
_refine_ls_structure_factor_coef Fsqd
_refine_ls_weighting_details 'calc w=1/[\s^2^(Fo^2^)+(0.0688P)^2^+17.7293P] where P=(Fo^2^+2Fc^2^)/3'
_refine_ls_weighting_scheme calc
_refine_ls_wR_factor_gt 0.2110
_refine_ls_wR_factor_ref 0.2167
_reflns_number_gt 9785
_reflns_number_total 11282
_reflns_threshold_expression >2sigma(I)
_cod_data_source_file c4ce02163k2.cif
_cod_data_source_block 3
_cod_depositor_comments 'Adding full bibliography for 7219152--7219155.cif.'
_cod_database_code 7219154

loop_
_symmetry_equiv_pos_as_xyz
'x, y, z'
'-x, -y, -z'

loop_
_atom_site_label
_atom_site_type_symbol
_atom_site_fract_x
_atom_site_fract_y
_atom_site_fract_z
_atom_site_U_iso_or_equiv
_atom_site_adp_type
_atom_site_occupancy
_atom_site_symmetry_multiplicity
_atom_site_calc_flag
_atom_site_refinement_flags
_atom_site_disorder_assembly
_atom_site_disorder_group
Ni1 Ni 0.30529(6) 0.95855(6) 0.68457(5) 0.01230(19) Uani 1 1 d . . .
Ni2 Ni 0.48393(4) 0.99857(4) 0.85355(3) 0.01192(19) Uani 1 1 d . . .
F1 F 0.52157(4) 1.46233(4) 1.31572(3) 0.0402(9) Uani 1 1 d R . .
F2 F 0.37587(4) 1.38190(4) 1.32538(3) 0.0604(14) Uani 1 1 d R . .
F3 F 0.40524(4) 1.52896(4) 1.41049(3) 0.0493(11) Uani 1 1 d R . .
F4 F 0.18343(4) 1.47201(4) 1.32588(3) 0.0588(14) Uani 1 1 d R . .
F5 F 0.17407(4) 1.56431(4) 1.25383(3) 0.0496(12) Uani 1 1 d R . .
F6 F 0.24487(4) 1.62183(4) 1.37480(3) 0.0554(13) Uani 1 1 d R . .
F7 F 0.80938(4) 0.70047(4) 0.35315(3) 0.0242(7) Uani 1 1 d R . .
F8 F 0.90618(4) 0.80646(4) 0.45056(3) 0.0241(7) Uani 1 1 d R . .
F9 F 0.98558(4) 0.68476(4) 0.36272(3) 0.0278(7) Uani 1 1 d R . .
F10 F 0.96641(4) 0.60594(4) 0.56317(3) 0.0201(6) Uani 1 1 d R . .
F11 F 1.05449(4) 0.59106(4) 0.45324(3) 0.0241(7) Uani 1 1 d R . .
F12 F 1.03013(4) 0.73455(4) 0.54364(3) 0.0225(6) Uani 1 1 d R . .
O1 O 0.26933(4) 1.13996(4) 0.92066(3) 0.0241(8) Uani 1 1 d R . .
O2 O 0.43931(4) 1.11403(4) 0.95885(3) 0.0152(7) Uani 1 1 d R . .
O3 O 0.49326(4) 1.89617(4) 1.19520(3) 0.0150(7) Uani 1 1 d R . .
O4 O 0.62928(4) 1.90295(4) 1.28691(3) 0.0157(7) Uani 1 1 d R . .
O5 O 0.45446(4) 0.89946(4) 0.64606(3) 0.0173(7) Uani 1 1 d R . .
O6 O 0.53825(4) 0.88467(4) 0.75599(3) 0.0199(7) Uani 1 1 d R . .
O7 O 0.76435(4) 0.19467(4) 0.21682(3) 0.0402(11) Uani 1 1 d RU . .
O8 O 0.75109(4) 0.18515(4) 0.34143(3) 0.0183(7) Uani 1 1 d R . .
O9 O 0.32203(4) 0.97601(4) 0.80912(3) 0.0139(6) Uani 1 1 d R . .
O10W O 0.44836(4) 0.89846(4) 0.91014(3) 0.0186(7) Uani 1 1 d R . .
H58A H 0.4004 0.8563 0.8816 0.028 Uiso 1 1 d R . .
H58B H 0.4233 0.9288 0.9577 0.028 Uiso 1 1 d R . .
N1 N 0.64672(4) 1.01479(4) 0.89696(3) 0.0176(8) Uani 1 1 d R . .
N2 N 0.28385(4) 0.94586(4) 0.56200(3) 0.0166(8) Uani 1 1 d R . .
N3 N -0.14717(4) 0.98343(4) 0.29097(3) 0.0162(8) Uani 1 1 d RD . .
C1 C 0.35184(4) 1.16281(4) 0.96712(3) 0.0163(10) Uani 1 1 d R . .
C2 C 0.34969(4) 1.25680(4) 1.04229(3) 0.0172(10) Uani 1 1 d R . .
C3 C 0.44594(4) 1.30875(4) 1.07507(3) 0.0196(10) Uani 1 1 d R . .
H3 H 0.5140 1.2874 1.0490 0.024 Uiso 1 1 calc R . .
C4 C 0.44353(4) 1.39246(4) 1.14627(3) 0.0207(10) Uani 1 1 d R . .
H4 H 0.5095 1.4297 1.1670 0.025 Uiso 1 1 calc R . .
C5 C 0.3450(5) 1.4222(4) 1.1875(3) 0.0216(11) Uani 1 1 d . . .
C6 C 0.2485(5) 1.3706(4) 1.1528(3) 0.0245(11) Uani 1 1 d . . .
H6 H 0.1803 1.3904 1.1792 0.029 Uiso 1 1 calc R . .
C7 C 0.2511(5) 1.2908(4) 1.0799(3) 0.0230(11) Uani 1 1 d . . .
H7 H 0.1840 1.2586 1.0551 0.028 Uiso 1 1 calc R . .
C8 C 0.3518(5) 1.5088(4) 1.2708(3) 0.0244(12) Uani 1 1 d . . .
C9 C 0.2395(2) 1.54073(19) 1.30740(17) 0.0380(16) Uani 1 1 d . . .
C10 C 0.4161(2) 1.46965(19) 1.33143(17) 0.0394(17) Uani 1 1 d R . .
C11 C 0.4096(2) 1.59981(19) 1.26360(17) 0.0185(10) Uani 1 1 d R . .
C12 C 0.4776(2) 1.66295(19) 1.32477(17) 0.0207(10) Uani 1 1 d R . .
H12 H 0.4922 1.6490 1.3729 0.025 Uiso 1 1 calc R . .
C13 C 0.5250(4) 1.7465(4) 1.3169(3) 0.0177(10) Uani 1 1 d . . .
H13 H 0.5741 1.7875 1.3584 0.021 Uiso 1 1 calc R . .
C14 C 0.5010(4) 1.7705(3) 1.2487(3) 0.0147(9) Uani 1 1 d . . .
C15 C 0.4307(3) 1.7077(2) 1.1873(2) 0.0187(10) Uani 1 1 d . . .
H15 H 0.4130 1.7233 1.1405 0.022 Uiso 1 1 calc R . .
C16 C 0.3867(3) 1.6231(2) 1.1944(2) 0.0196(10) Uani 1 1 d R . .
H16 H 0.3403 1.5803 1.1518 0.023 Uiso 1 1 calc R . .
C17 C 0.5461(4) 1.8639(3) 1.2425(3) 0.0118(9) Uani 1 1 d . . .
C18 C 0.5280(4) 0.8695(3) 0.6809(3) 0.0143(9) Uani 1 1 d . . .
C19 C 0.6160(4) 0.8090(3) 0.6263(3) 0.0144(9) Uani 1 1 d . . .
C20 C 0.5942(4) 0.7584(4) 0.5430(3) 0.0165(10) Uani 1 1 d . . .
H20 H 0.5229 0.7600 0.5207 0.020 Uiso 1 1 calc R . .
C21 C 0.6765(2) 0.7057(2) 0.49282(17) 0.0167(10) Uani 1 1 d . . .
H21 H 0.6604 0.6692 0.4365 0.020 Uiso 1 1 calc R . .
C22 C 0.7832(2) 0.7053(2) 0.52378(17) 0.0145(9) Uani 1 1 d R . .
C23 C 0.8041(2) 0.7558(2) 0.60663(17) 0.0156(9) Uani 1 1 d R . .
H23 H 0.8760 0.7567 0.6288 0.019 Uiso 1 1 calc R . .
C24 C 0.7200(4) 0.8052(3) 0.6574(3) 0.0162(9) Uani 1 1 d . . .
H24 H 0.7343 0.8370 0.7146 0.019 Uiso 1 1 calc R . .
C25 C 0.8716(4) 0.6500(3) 0.4624(3) 0.0148(9) Uani 1 1 d . . .
C26 C 0.9826(4) 0.6452(4) 0.5059(3) 0.0187(10) Uani 1 1 d . . .
C27 C 0.8935(2) 0.7106(2) 0.40684(18) 0.0184(10) Uani 1 1 d . . .
C28 C 0.8358(2) 0.5428(2) 0.41275(18) 0.0146(9) Uani 1 1 d R . .
C29 C 0.7744(2) 0.4916(2) 0.45212(18) 0.0165(9) Uani 1 1 d R . .
H29 H 0.7479 0.5258 0.5056 0.020 Uiso 1 1 calc R . .
C30 C 0.7518(4) 0.3915(4) 0.4142(3) 0.0169(10) Uani 1 1 d . . .
H30 H 0.7120 0.3575 0.4426 0.020 Uiso 1 1 calc R . .
C31 C 0.7870(4) 0.3407(4) 0.3347(3) 0.0219(11) Uani 1 1 d . . .
C32 C 0.8450(5) 0.3925(4) 0.2945(3) 0.0258(12) Uani 1 1 d . . .
H32 H 0.8667 0.3595 0.2395 0.031 Uiso 1 1 calc R . .
C33 C 0.8713(3) 0.4914(2) 0.33383(19) 0.0202(10) Uani 1 1 d . . .
H33 H 0.9143 0.5247 0.3064 0.024 Uiso 1 1 calc R . .
C34 C 0.7657(3) 0.2313(2) 0.29468(19) 0.0226(11) Uani 1 1 d R . .
C35 C 0.7047(3) 0.9328(2) 0.88382(19) 0.0221(11) Uani 1 1 d R . .
H35 H 0.6681 0.8708 0.8584 0.027 Uiso 1 1 calc R . .
C36 C 0.8149(5) 0.9342(5) 0.9054(5) 0.0375(15) Uani 1 1 d . . .
H36 H 0.8531 0.8744 0.8928 0.045 Uiso 1 1 calc R . .
C37 C 0.8697(5) 1.0245(5) 0.9458(5) 0.0402(15) Uani 1 1 d U . .
C38 C 0.8092(5) 1.1086(5) 0.9597(5) 0.0387(16) Uani 1 1 d . . .
H38 H 0.8428 1.1716 0.9872 0.046 Uiso 1 1 calc R . .
C39 C 0.7001(4) 1.1012(4) 0.9338(3) 0.0267(12) Uani 1 1 d . . .
H39 H 0.6614 1.1600 0.9426 0.032 Uiso 1 1 calc R . .
C40 C 0.9900(4) 1.0260(4) 0.9700(3) 0.056(2) Uani 1 1 d RU . .
H40A H 1.0168 1.0951 0.9952 0.068 Uiso 1 1 calc R . .
H40B H 1.0332 0.9938 0.9200 0.068 Uiso 1 1 calc R . .
C41B C 0.2611(8) 1.0270(7) 0.5432(6) 0.017(2) Uani 0.486(8) 1 d P A 2
H41B H 0.2503 1.0878 0.5869 0.020 Uiso 0.486(8) 1 calc PR A 2
C41A C 0.3696(8) 0.9811(7) 0.5280(6) 0.019(2) Uani 0.514(8) 1 d P A 1
H41A H 0.4329 1.0106 0.5606 0.023 Uiso 0.514(8) 1 calc PR A 1
C42A C 0.3640(8) 0.9738(7) 0.4479(6) 0.017(2) Uani 0.514(8) 1 d P A 1
H42A H 0.4238 0.9978 0.4253 0.021 Uiso 0.514(8) 1 calc PR A 1
C42B C 0.2529(8) 1.0245(7) 0.4622(6) 0.017(2) Uani 0.486(8) 1 d P A 2
H42B H 0.2377 1.0818 0.4506 0.021 Uiso 0.486(8) 1 calc PR A 2
C43 C 0.2688(4) 0.9303(3) 0.3974(3) 0.0195(10) Uani 1 1 d . . .
C44A C 0.1919(4) 0.8855(3) 0.4344(3) 0.021(2) Uani 0.514(8) 1 d PR A 1
H44A H 0.1319 0.8470 0.4027 0.025 Uiso 0.514(8) 1 calc PR A 1
C44B C 0.2784(9) 0.8515(7) 0.4161(6) 0.020(2) Uani 0.486(8) 1 d P A 2
H44B H 0.2815 0.7884 0.3739 0.024 Uiso 0.486(8) 1 calc PR A 2
C45B C 0.2842(8) 0.8604(7) 0.4981(6) 0.016(2) Uani 0.486(8) 1 d P A 2
H45B H 0.2886 0.8016 0.5094 0.019 Uiso 0.486(8) 1 calc PR A 2
C45A C 0.2037(9) 0.8974(7) 0.5163(6) 0.022(2) Uani 0.514(8) 1 d P A 1
H45A H 0.1496 0.8682 0.5396 0.026 Uiso 0.514(8) 1 calc PR A 1
C46 C 0.2680(4) 0.9241(4) 0.3098(3) 0.0227(11) Uani 1 1 d . A .
H46A H 0.3398 0.8995 0.2855 0.027 Uiso 1 1 calc R . .
H46B H 0.2604 0.9913 0.3091 0.027 Uiso 1 1 calc R . .
C47 C 0.1760(3) 0.8576(3) 0.25568(19) 0.0242(11) Uani 1 1 d . . .
H47A H 0.1947 0.8418 0.1974 0.029 Uiso 1 1 calc R A .
H47B H 0.1734 0.7950 0.2657 0.029 Uiso 1 1 calc R . .
C48 C 0.0630(3) 0.9014(3) 0.26976(19) 0.0199(10) Uani 1 1 d RD A .
C49A C -0.0235(3) 0.8610(3) 0.29327(19) 0.032(3) Uani 0.502(10) 1 d PRD A 1
H49A H -0.0148 0.8020 0.3039 0.039 Uiso 0.502(10) 1 calc PR A 1
C50A C -0.1246(9) 0.9035(7) 0.3023(3) 0.031(3) Uani 0.502(10) 1 d PD A 1
H50A H -0.1833 0.8709 0.3184 0.037 Uiso 0.502(10) 1 calc PR A 1
C51A C -0.0660(8) 1.0298(7) 0.2653(5) 0.021(2) Uani 0.502(10) 1 d PD A 1
H51A H -0.0823 1.0878 0.2551 0.026 Uiso 0.502(10) 1 calc PR A 1
C52A C 0.0400(8) 0.9948(7) 0.2536(4) 0.023(3) Uani 0.502(10) 1 d PD A 1
H52A H 0.0965 1.0281 0.2359 0.027 Uiso 0.502(10) 1 calc PR A 1
C49B C -0.0282(6) 0.8462(5) 0.2279(4) 0.024(3) Uani 0.498(10) 1 d PD A 2
H49B H -0.0206 0.7794 0.1931 0.029 Uiso 0.498(10) 1 calc PR A 2
C50B C -0.1301(6) 0.8892(5) 0.2372(4) 0.023(3) Uani 0.498(10) 1 d PRD A 2
H50B H -0.1907 0.8522 0.2053 0.028 Uiso 0.498(10) 1 calc PR A 2
C51B C -0.0584(9) 1.0326(8) 0.3252(6) 0.025(3) Uani 0.498(10) 1 d PD A 2
H51B H -0.0664 1.1002 0.3577 0.030 Uiso 0.498(10) 1 calc PR A 2
C52B C 0.0457(8) 0.9966(8) 0.3193(6) 0.024(3) Uani 0.498(10) 1 d PD A 2
H52B H 0.1053 1.0375 0.3493 0.029 Uiso 0.498(10) 1 calc PR A 2
C55 C 0.7249(7) 0.4098(6) 0.0613(5) 0.056(2) Uani 1 1 d . . .
C53 C 0.6630(13) 0.5532(12) 0.0416(9) 0.120(5) Uani 1 1 d U . .
H53A H 0.6897 0.5198 -0.0142 0.181 Uiso 1 1 calc R . .
H53B H 0.6875 0.6225 0.0616 0.181 Uiso 1 1 calc R . .
H53C H 0.5824 0.5492 0.0410 0.181 Uiso 1 1 calc R . .
C54 C 0.7190(4) 0.5614(3) 0.1777(2) 0.069(2) Uani 1 1 d U . .
H54A H 0.7458 0.5170 0.2041 0.103 Uiso 1 1 calc R . .
H54B H 0.6484 0.5882 0.2013 0.103 Uiso 1 1 calc R . .
H54C H 0.7727 0.6154 0.1868 0.103 Uiso 1 1 calc R . .
N4 N 0.7045(4) 0.5088(3) 0.0924(2) 0.0547(17) Uani 1 1 d R . .
O11 O 0.7147(5) 0.3547(3) -0.0071(3) 0.088(2) Uani 1 1 d R . .
OW1 O 0.9703(4) 0.2077(4) 0.1351(3) 0.082(4) Uani 0.50 1 d PRU . .
OW2 O 0.3405(4) 0.7206(5) 0.8572(3) 0.064(6) Uani 0.25 1 d PRU . .
OW3 O 0.0103(6) 1.5067(5) 1.0453(3) 0.065(6) Uani 0.25 1 d PRU . .
OW4 O -0.0077(5) 1.3880(6) 1.1094(3) 0.071(7) Uani 0.25 1 d PRU . .

loop_
_atom_site_aniso_label
_atom_site_aniso_U_11
_atom_site_aniso_U_22
_atom_site_aniso_U_33
_atom_site_aniso_U_23
_atom_site_aniso_U_13
_atom_site_aniso_U_12
Ni1 0.0125(4) 0.0107(4) 0.0127(4) 0.0031(3) -0.0008(3) -0.0003(3)
Ni2 0.0123(4) 0.0123(4) 0.0105(4) 0.0032(3) -0.0004(3) 0.0013(3)
F1 0.068(3) 0.0271(18) 0.0294(18) 0.0154(15) -0.0021(18) 0.0099(17)
F2 0.129(4) 0.0206(18) 0.033(2) 0.0128(16) 0.004(2) -0.026(2)
F3 0.098(3) 0.0276(19) 0.0180(17) 0.0044(14) 0.0156(19) -0.018(2)
F4 0.071(3) 0.033(2) 0.048(2) -0.0135(18) 0.040(2) -0.032(2)
F5 0.0263(19) 0.0236(18) 0.073(3) -0.0137(18) 0.0230(19) -0.0042(14)
F6 0.053(2) 0.0296(19) 0.051(2) -0.0237(18) 0.036(2) -0.0199(18)
F7 0.0344(17) 0.0208(15) 0.0196(15) 0.0098(12) 0.0011(13) 0.0023(13)
F8 0.0328(17) 0.0108(13) 0.0282(16) 0.0064(12) 0.0048(13) 0.0007(12)
F9 0.0304(17) 0.0191(15) 0.0376(18) 0.0138(14) 0.0200(14) 0.0061(13)
F10 0.0166(14) 0.0197(14) 0.0274(16) 0.0126(12) -0.0013(12) 0.0025(11)
F11 0.0172(14) 0.0194(15) 0.0341(17) 0.0073(13) 0.0086(13) 0.0067(12)
F12 0.0164(14) 0.0151(14) 0.0325(17) 0.0044(12) -0.0016(12) -0.0026(11)
O1 0.0252(19) 0.0214(18) 0.0199(18) 0.0003(15) -0.0054(15) 0.0051(15)
O2 0.0197(17) 0.0117(15) 0.0128(16) 0.0027(13) 0.0024(13) 0.0028(13)
O3 0.0139(16) 0.0153(16) 0.0168(16) 0.0073(13) -0.0031(13) -0.0013(13)
O4 0.0155(16) 0.0143(16) 0.0179(17) 0.0067(13) -0.0019(13) -0.0004(13)
O5 0.0177(17) 0.0176(17) 0.0161(17) 0.0051(14) 0.0030(13) 0.0061(13)
O6 0.0237(18) 0.0177(17) 0.0159(17) 0.0027(14) 0.0026(14) 0.0058(14)
O7 0.074(3) 0.0205(19) 0.023(2) 0.0044(16) 0.0148(19) -0.0090(19)
O8 0.0225(18) 0.0112(16) 0.0203(18) 0.0047(14) 0.0005(14) -0.0014(13)
O9 0.0141(16) 0.0129(15) 0.0133(16) 0.0033(13) -0.0007(12) 0.0004(12)
O10W 0.0229(18) 0.0175(17) 0.0151(16) 0.0060(14) -0.0011(14) -0.0038(14)
N1 0.014(2) 0.024(2) 0.018(2) 0.0111(17) -0.0015(16) -0.0006(16)
N2 0.021(2) 0.0134(19) 0.016(2) 0.0060(16) -0.0005(16) -0.0004(16)
N3 0.015(2) 0.018(2) 0.016(2) 0.0071(16) -0.0016(16) -0.0010(16)
C1 0.022(2) 0.015(2) 0.013(2) 0.0057(19) 0.0020(19) 0.0014(19)
C2 0.028(3) 0.009(2) 0.015(2) 0.0045(18) 0.0020(19) 0.0015(19)
C3 0.024(3) 0.016(2) 0.017(2) 0.0028(19) 0.006(2) 0.0008(19)
C4 0.025(3) 0.013(2) 0.021(3) 0.003(2) 0.006(2) -0.0029(19)
C5 0.030(3) 0.012(2) 0.019(2) 0.001(2) 0.009(2) -0.002(2)
C6 0.024(3) 0.016(2) 0.028(3) 0.001(2) 0.012(2) -0.001(2)
C7 0.025(3) 0.012(2) 0.028(3) 0.003(2) 0.004(2) -0.0011(19)
C8 0.035(3) 0.015(2) 0.020(3) 0.002(2) 0.012(2) -0.005(2)
C9 0.037(4) 0.023(3) 0.040(4) -0.006(3) 0.016(3) -0.013(3)
C10 0.080(5) 0.015(3) 0.022(3) 0.006(2) 0.007(3) -0.014(3)
C11 0.021(2) 0.012(2) 0.021(2) 0.0039(19) 0.007(2) -0.0003(19)
C12 0.027(3) 0.016(2) 0.021(2) 0.009(2) 0.000(2) 0.000(2)
C13 0.019(2) 0.016(2) 0.018(2) 0.0058(19) -0.0012(19) -0.0008(19)
C14 0.012(2) 0.014(2) 0.017(2) 0.0043(18) -0.0002(18) 0.0004(17)
C15 0.023(3) 0.013(2) 0.018(2) 0.0045(19) -0.004(2) -0.0026(19)
C16 0.022(3) 0.012(2) 0.021(2) 0.0018(19) -0.004(2) -0.0028(19)
C17 0.011(2) 0.010(2) 0.012(2) 0.0010(17) 0.0011(17) 0.0008(16)
C18 0.015(2) 0.011(2) 0.016(2) 0.0031(18) -0.0004(18) -0.0010(17)
C19 0.017(2) 0.010(2) 0.016(2) 0.0046(18) 0.0019(18) -0.0001(17)
C20 0.016(2) 0.017(2) 0.016(2) 0.0061(19) -0.0030(18) 0.0028(18)
C21 0.017(2) 0.019(2) 0.011(2) 0.0025(19) -0.0020(18) 0.0011(19)
C22 0.017(2) 0.008(2) 0.020(2) 0.0054(18) 0.0042(18) 0.0017(17)
C23 0.013(2) 0.015(2) 0.018(2) 0.0056(19) -0.0027(18) -0.0006(17)
C24 0.017(2) 0.015(2) 0.014(2) 0.0023(18) -0.0018(18) -0.0005(18)
C25 0.015(2) 0.012(2) 0.018(2) 0.0064(19) 0.0029(18) -0.0007(17)
C26 0.018(2) 0.012(2) 0.026(3) 0.006(2) 0.005(2) 0.0013(18)
C27 0.021(2) 0.013(2) 0.023(3) 0.008(2) 0.004(2) 0.0018(19)
C28 0.016(2) 0.010(2) 0.017(2) 0.0034(18) -0.0001(18) -0.0011(17)
C29 0.017(2) 0.013(2) 0.019(2) 0.0045(19) 0.0049(18) 0.0024(18)
C30 0.018(2) 0.015(2) 0.018(2) 0.0062(19) 0.0030(19) -0.0008(18)
C31 0.028(3) 0.015(2) 0.025(3) 0.009(2) 0.006(2) 0.000(2)
C32 0.040(3) 0.016(2) 0.020(3) 0.004(2) 0.011(2) -0.001(2)
C33 0.028(3) 0.012(2) 0.022(3) 0.007(2) 0.006(2) 0.0003(19)
C34 0.030(3) 0.013(2) 0.020(3) 0.001(2) 0.010(2) -0.001(2)
C35 0.021(3) 0.026(3) 0.024(3) 0.015(2) 0.002(2) 0.004(2)
C36 0.023(3) 0.044(4) 0.063(4) 0.040(4) 0.001(3) 0.004(3)
C37 0.027(3) 0.045(3) 0.059(3) 0.033(3) -0.013(3) -0.007(2)
C38 0.030(3) 0.038(3) 0.057(4) 0.029(3) -0.022(3) -0.015(3)
C39 0.029(3) 0.027(3) 0.029(3) 0.016(2) -0.007(2) -0.006(2)
C40 0.043(3) 0.060(4) 0.082(4) 0.045(3) -0.017(3) -0.007(3)
C41B 0.019(5) 0.013(5) 0.018(5) 0.004(4) -0.001(4) 0.005(4)
C41A 0.015(5) 0.019(5) 0.024(5) 0.008(4) -0.001(4) 0.001(4)
C42A 0.014(5) 0.013(4) 0.021(5) 0.003(4) 0.002(4) -0.002(3)
C42B 0.021(5) 0.013(5) 0.022(5) 0.010(4) 0.002(4) 0.001(4)
C43 0.016(2) 0.025(3) 0.017(2) 0.007(2) 0.0000(19) -0.003(2)
C44A 0.017(5) 0.023(5) 0.022(5) 0.009(4) -0.003(4) -0.004(4)
C44B 0.029(6) 0.013(5) 0.012(5) -0.001(4) -0.007(4) -0.003(4)
C45B 0.021(5) 0.009(4) 0.014(5) 0.001(4) -0.004(4) 0.002(4)
C45A 0.023(6) 0.022(5) 0.020(5) 0.009(4) 0.001(4) -0.005(4)
C46 0.013(2) 0.038(3) 0.018(2) 0.011(2) 0.0006(19) 0.000(2)
C47 0.015(2) 0.032(3) 0.017(2) -0.001(2) 0.0008(19) 0.008(2)
C48 0.014(2) 0.025(3) 0.017(2) 0.004(2) -0.0013(19) 0.002(2)
C49A 0.020(6) 0.037(7) 0.047(8) 0.024(6) 0.010(5) 0.007(5)
C50A 0.014(5) 0.030(6) 0.059(9) 0.028(6) 0.008(5) 0.001(4)
C51A 0.022(5) 0.020(5) 0.030(6) 0.019(5) 0.003(4) 0.002(4)
C52A 0.018(5) 0.023(5) 0.032(6) 0.015(5) 0.007(4) 0.001(4)
C49B 0.016(5) 0.016(5) 0.036(7) 0.002(5) -0.003(4) 0.008(4)
C50B 0.022(5) 0.022(5) 0.017(6) -0.004(4) -0.002(4) 0.002(4)
C51B 0.017(5) 0.016(5) 0.036(7) 0.001(5) 0.000(5) 0.001(4)
C52B 0.014(5) 0.021(5) 0.036(7) 0.008(5) -0.007(4) -0.007(4)
C55 0.050(5) 0.050(5) 0.056(5) 0.005(4) -0.003(4) -0.005(4)
C53 0.136(7) 0.124(6) 0.110(6) 0.053(5) -0.002(5) 0.022(5)
C54 0.066(4) 0.075(4) 0.057(4) 0.016(3) -0.006(3) -0.001(4)
N4 0.067(4) 0.062(4) 0.033(3) 0.012(3) 0.004(3) 0.026(3)
O11 0.084(5) 0.062(4) 0.086(5) -0.013(4) 0.005(4) -0.005(4)
OW1 0.080(4) 0.082(4) 0.082(4) 0.027(2) 0.002(2) 0.003(2)
OW2 0.065(6) 0.063(6) 0.065(6) 0.023(3) -0.001(2) 0.001(2)
OW3 0.066(7) 0.066(7) 0.065(7) 0.026(3) 0.001(2) 0.004(2)
OW4 0.070(7) 0.071(7) 0.071(7) 0.027(3) 0.001(2) 0.002(2)

loop_
_atom_type_symbol
_atom_type_description
_atom_type_scat_dispersion_real
_atom_type_scat_dispersion_imag
_atom_type_scat_source
C C 0.0181 0.0091 'International Tables Vol C Tables 4.2.6.8 and 6.1.1.4'
H H 0.0000 0.0000 'International Tables Vol C Tables 4.2.6.8 and 6.1.1.4'
F F 0.0727 0.0534 'International Tables Vol C Tables 4.2.6.8 and 6.1.1.4'
N N 0.0311 0.0180 'International Tables Vol C Tables 4.2.6.8 and 6.1.1.4'
Ni Ni -3.0029 0.5091 'International Tables Vol C Tables 4.2.6.8 and 6.1.1.4'
O O 0.0492 0.0322 'International Tables Vol C Tables 4.2.6.8 and 6.1.1.4'

loop_
_geom_angle_atom_site_label_1
_geom_angle_atom_site_label_2
_geom_angle_atom_site_label_3
_geom_angle
_geom_angle_site_symmetry_1
_geom_angle_site_symmetry_3
O5 Ni1 O4 90.6 . 2_687
O5 Ni1 O8 86.2 . 2_666
O4 Ni1 O8 175.96(5) 2_687 2_666
O5 Ni1 N2 83.8 . .
O4 Ni1 N2 90.2 2_687 .
O8 Ni1 N2 92.0 2_666 .
O5 Ni1 N3 172.9 . 2_576
O4 Ni1 N3 90.0 2_687 2_576
O8 Ni1 N3 93.4 2_666 2_576
N2 Ni1 N3 89.1 . 2_576
O5 Ni1 O9 98.3 . .
O4 Ni1 O9 88.8 2_687 .
O8 Ni1 O9 89.1 2_666 .
N2 Ni1 O9 177.62(5) . .
N3 Ni1 O9 88.7 2_576 .
O3 Ni2 O6 96.6 2_687 .
O3 Ni2 O2 85.2 2_687 .
O6 Ni2 O2 175.4 . .
O3 Ni2 O10W 174.5 2_687 .
O6 Ni2 O10W 88.2 . .
O2 Ni2 O10W 90.2 . .
O3 Ni2 O9 90.2 2_687 .
O6 Ni2 O9 92.5 . .
O2 Ni2 O9 91.7 . .
O10W Ni2 O9 87.0 . .
O3 Ni2 N1 91.8 2_687 .
O6 Ni2 N1 85.8 . .
O2 Ni2 N1 89.9 . .
O10W Ni2 N1 91.2 . .
O9 Ni2 N1 177.6 . .
C1 O2 Ni2 125.6 . .
C17 O3 Ni2 136.9(2) . 2_687
C17 O4 Ni1 128.8(2) . 2_687
C18 O5 Ni1 131.8(2) . .
C18 O6 Ni2 129.0(2) . .
C34 O8 Ni1 129.94(15) . 2_666
Ni2 O9 Ni1 114.03(3) . .
C39 N1 C35 116.9(2) . .
C39 N1 Ni2 124.8(2) . .
C35 N1 Ni2 118.13(14) . .
C45A N2 C45B 50.5(6) . .
C45A N2 C41B 91.0(6) . .
C45B N2 C41B 115.4(6) . .
C45A N2 C41A 119.7(6) . .
C45B N2 C41A 89.8(6) . .
C41B N2 C41A 64.6(6) . .
C45A N2 Ni1 123.1(5) . .
C45B N2 Ni1 124.1(4) . .
C41B N2 Ni1 120.4(4) . .
C41A N2 Ni1 116.5(4) . .
C50A N3 C51B 97.0(6) . .
C50A N3 C51A 118.4(6) . .
C51B N3 C51A 46.0(5) . .
C50A N3 C50B 47.8(3) . .
C51B N3 C50B 114.7(6) . .
C51A N3 C50B 98.1(5) . .
C50A N3 Ni1 120.1(5) . 2_576
C51B N3 Ni1 123.1(5) . 2_576
C51A N3 Ni1 121.5(4) . 2_576
C50B N3 Ni1 122.1(3) . 2_576
O1 C1 O2 126.3 . .
O1 C1 C2 118.3 . .
O2 C1 C2 115.3 . .
C3 C2 C7 119.0(2) . .
C3 C2 C1 120.7 . .
C7 C2 C1 120.3(2) . .
C2 C3 C4 120.2 . .
C3 C4 C5 120.6(2) . .
C6 C5 C4 118.5(4) . .
C6 C5 C8 124.3(5) . .
C4 C5 C8 117.2(4) . .
C7 C6 C5 120.3(5) . .
C6 C7 C2 121.2(5) . .
C9 C8 C11 107.1(4) . .
C9 C8 C5 113.1(4) . .
C11 C8 C5 111.8(4) . .
C9 C8 C10 107.1(3) . .
C11 C8 C10 111.8(4) . .
C5 C8 C10 106.0(4) . .
F6 C9 F4 107.4(2) . .
F6 C9 F5 104.90(19) . .
F4 C9 F5 106.0(2) . .
F6 C9 C8 112.9(3) . .
F4 C9 C8 114.3(3) . .
F5 C9 C8 110.6(3) . .
F1 C10 F2 108.8(2) . .
F1 C10 F3 107.9(2) . .
F2 C10 F3 106.25(19) . .
F1 C10 C8 111.4(3) . .
F2 C10 C8 110.3(3) . .
F3 C10 C8 112.0(3) . .
C12 C11 C16 118.67(18) . .
C12 C11 C8 122.9(2) . .
C16 C11 C8 118.3(3) . .
C11 C12 C13 120.9(2) . .
C14 C13 C12 120.4(4) . .
C13 C14 C15 118.8(4) . .
C13 C14 C17 120.6(4) . .
C15 C14 C17 120.6(4) . .
C16 C15 C14 120.4(2) . .
C15 C16 C11 120.72(18) . .
O4 C17 O3 127.6(4) . .
O4 C17 C14 116.7(4) . .
O3 C17 C14 115.7(4) . .
O5 C18 O6 127.8(4) . .
O5 C18 C19 116.1(4) . .
O6 C18 C19 116.1(4) . .
C24 C19 C20 119.0(4) . .
C24 C19 C18 120.7(4) . .
C20 C19 C18 120.3(4) . .
C21 C20 C19 119.9(4) . .
C20 C21 C22 121.0(2) . .
C23 C22 C21 118.6 . .
C23 C22 C25 123.8(2) . .
C21 C22 C25 117.5(2) . .
C22 C23 C24 120.1(2) . .
C19 C24 C23 121.3(4) . .
C28 C25 C22 112.0(3) . .
C28 C25 C27 112.5(3) . .
C22 C25 C27 106.4(3) . .
C28 C25 C26 106.3(3) . .
C22 C25 C26 112.3(4) . .
C27 C25 C26 107.4(3) . .
F11 C26 F10 108.2(3) . .
F11 C26 F12 107.1(3) . .
F10 C26 F12 107.2(4) . .
F11 C26 C25 111.4(4) . .
F10 C26 C25 110.3(4) . .
F12 C26 C25 112.4(4) . .
F8 C27 F9 105.69(19) . .
F8 C27 F7 107.04(19) . .
F9 C27 F7 107.1(2) . .
F8 C27 C25 111.8(3) . .
F9 C27 C25 113.3(3) . .
F7 C27 C25 111.5(3) . .
C33 C28 C29 118.28(17) . .
C33 C28 C25 123.1(3) . .
C29 C28 C25 118.3(2) . .
C30 C29 C28 120.9(2) . .
C29 C30 C31 120.4(4) . .
C32 C31 C30 118.6(5) . .
C32 C31 C34 121.0(4) . .
C30 C31 C34 120.3(4) . .
C33 C32 C31 120.8(5) . .
C32 C33 C28 120.9(3) . .
O8 C34 O7 126.0(2) . .
O8 C34 C31 116.6(3) . .
O7 C34 C31 117.3(3) . .
N1 C35 C36 123.5(4) . .
C35 C36 C37 119.4(5) . .
C38 C37 C36 116.8(6) . .
C38 C37 C40 123.8(6) . .
C36 C37 C40 119.4(6) . .
C39 C38 C37 120.4(6) . .
N1 C39 C38 123.0(5) . .
C37 C40 C40 112.9(5) . 2_777
N2 C41B C42B 123.0(8) . .
C42A C41A N2 120.6(8) . .
C41A C42A C43 120.8(8) . .
C41B C42B C43 116.8(8) . .
C44B C43 C44A 50.5(5) . .
C44B C43 C42A 89.8(7) . .
C44A C43 C42A 114.2(4) . .
C44B C43 C42B 119.3(7) . .
C44A C43 C42B 90.1(4) . .
C42A C43 C42B 64.1(6) . .
C44B C43 C46 121.5(6) . .
C44A C43 C46 127.0(3) . .
C42A C43 C46 118.2(5) . .
C42B C43 C46 119.2(6) . .
C45A C44A C43 120.4(5) . .
C43 C44B C45B 119.9(9) . .
N2 C45B C44B 124.7(8) . .
N2 C45A C44A 123.3(8) . .
C43 C46 C47 114.5(4) . .
C48 C47 C46 114.6(2) . .
C49A C48 C52B 97.2(4) . .
C49A C48 C49B 46.9(3) . .
C52B C48 C49B 117.0(6) . .
C49A C48 C47 124.0 . .
C52B C48 C47 122.8(5) . .
C49B C48 C47 120.1(3) . .
C49A C48 C52A 115.4(4) . .
C52B C48 C52A 46.3(4) . .
C49B C48 C52A 97.6(5) . .
C47 C48 C52A 120.5(4) . .
C48 C49A C50A 120.7(5) . .
N3 C50A C49A 125.9(8) . .
N3 C51A C52A 121.7(8) . .
C51A C52A C48 117.8(8) . .
C50B C49B C48 119.5(3) . .
N3 C50B C49B 122.6(3) . .
N3 C51B C52B 126.4(9) . .
C48 C52B C51B 119.3(9) . .
O11 C55 N4 128.0(9) . .
C53 N4 C55 119.6(8) . .
C53 N4 C54 121.2(7) . .
C55 N4 C54 119.0(4) . .

loop_
_geom_bond_atom_site_label_1
_geom_bond_atom_site_label_2
_geom_bond_distance
_geom_bond_site_symmetry_2
Ni1 O5 2.0355 .
Ni1 O4 2.0396 2_687
Ni1 O8 2.0773 2_666
Ni1 N2 2.0971 .
Ni1 N3 2.0987 2_576
Ni1 O9 2.1070 .
Ni2 O3 2.0251 2_687
Ni2 O6 2.0284 .
Ni2 O2 2.0799 .
Ni2 O10W 2.0818 .
Ni2 O9 2.0825 .
Ni2 N1 2.0887 .
F1 C10 1.311(3) .
F2 C10 1.329(3) .
F3 C10 1.348(3) .
F4 C9 1.337(3) .
F5 C9 1.363(3) .
F6 C9 1.333(3) .
F7 C27 1.350(3) .
F8 C27 1.333(3) .
F9 C27 1.346(3) .
F10 C26 1.336(5) .
F11 C26 1.323(5) .
F12 C26 1.343(5) .
O1 C1 1.2447 .
O2 C1 1.2701 .
O3 C17 1.266(5) .
O3 Ni2 2.0251 2_687
O4 C17 1.260(5) .
O4 Ni1 2.0396 2_687
O5 C18 1.247(5) .
O6 C18 1.256(5) .
O7 C34 1.270(3) .
O8 C34 1.246(3) .
O8 Ni1 2.0773 2_666
N1 C39 1.339(5) .
N1 C35 1.347(3) .
N2 C45A 1.278(10) .
N2 C45B 1.339(9) .
N2 C41B 1.371(10) .
N2 C41A 1.385(10) .
N3 C50A 1.286(11) .
N3 C51B 1.297(11) .
N3 C51A 1.355(10) .
N3 C50B 1.375(7) .
N3 Ni1 2.0987 2_576
C1 C2 1.5172 .
C2 C3 1.3807 .
C2 C7 1.383(5) .
C3 C4 1.3930 .
C4 C5 1.398(5) .
C5 C6 1.389(8) .
C5 C8 1.543(7) .
C6 C7 1.381(7) .
C8 C9 1.522(6) .
C8 C11 1.535(6) .
C8 C10 1.582(7) .
C11 C12 1.3827 .
C11 C16 1.397(5) .
C12 C13 1.390(6) .
C13 C14 1.390(7) .
C14 C15 1.399(6) .
C14 C17 1.499(6) .
C15 C16 1.3829 .
C18 C19 1.511(6) .
C19 C24 1.380(7) .
C19 C20 1.393(7) .
C20 C21 1.386(6) .
C21 C22 1.3998 .
C22 C23 1.3848 .
C22 C25 1.544(5) .
C23 C24 1.392(6) .
C25 C28 1.540(5) .
C25 C27 1.554(5) .
C25 C26 1.557(7) .
C28 C33 1.388(4) .
C28 C29 1.3969 .
C29 C30 1.387(5) .
C30 C31 1.394(7) .
C31 C32 1.391(7) .
C31 C34 1.508(6) .
C32 C33 1.384(6) .
C35 C36 1.385(7) .
C36 C37 1.399(10) .
C37 C38 1.387(10) .
C37 C40 1.515(7) .
C38 C39 1.386(7) .
C40 C40 1.520(9) 2_777
C41B C42B 1.406(14) .
C41A C42A 1.367(14) .
C42A C43 1.436(10) .
C42B C43 1.447(11) .
C43 C44B 1.311(12) .
C43 C44A 1.4202 .
C43 C46 1.503(7) .
C44A C45A 1.384(11) .
C44B C45B 1.392(14) .
C46 C47 1.535(6) .
C47 C48 1.5094 .
C48 C49A 1.3355 .
C48 C52B 1.365(12) .
C48 C49B 1.391(8) .
C48 C52A 1.519(11) .
C49A C50A 1.371(11) .
C51A C52A 1.384(15) .
C49B C50B 1.3822 .
C51B C52B 1.369(15) .
C55 O11 1.178(9) .
C55 N4 1.373(9) .
C53 N4 1.374(14) .
C54 N4 1.4159 .
OW3 OW3 1.543(9) 2_587
